data_7705143
loop_
_publ_author_name
'Laha, Biswajit'
'Khullar, Sadhika'
'Gogia, Alisha'
'Mandal, Sanjay K.'

_publ_section_title
;
 Effecting structural diversity in a series of Co(II)-organic frameworks
 by the interplay between rigidity of a dicarboxylate and flexibility of
 bis(tridentate) spanning ligands.
;
_journal_issue 35
_journal_name_full 'Dalton transactions (Cambridge, England : 2003)'
_journal_page_first 12298
_journal_page_last 12310
_journal_paper_doi 10.1039/d0dt02153a
_journal_volume 49
_journal_year 2020
_chemical_formula_moiety
;
2(C21 H20 Co N3 O4 S), C
H4 O, 2H2 O, O0.50
;
_chemical_formula_sum 'C43 H48 Co2 N6 O11.5 S2'
_chemical_formula_weight 1014.85
_space_group_crystal_system triclinic
_space_group_IT_number 2
_space_group_name_Hall '-P 1'
_space_group_name_H-M_alt 'P -1'
_atom_sites_solution_hydrogens mixed
_atom_sites_solution_primary iterative
_audit_update_record
;
2020-06-16 deposited with the CCDC.	2020-08-13 downloaded from the CCDC.
;
_cell_angle_alpha 117.14(2)
_cell_angle_beta 90.21(3)
_cell_angle_gamma 105.58(2)
_cell_formula_units_Z 2
_cell_length_a 9.911(18)
_cell_length_b 15.89(3)
_cell_length_c 16.97(3)
_cell_measurement_reflns_used 1128
_cell_measurement_temperature 100.(2)
_cell_measurement_theta_max 20.7699
_cell_measurement_theta_min 2.1669
_cell_volume 2266(7)
_computing_structure_refinement 'SHELXL-2014/7 (Sheldrick, 2014)'
_computing_structure_solution 'olex2.solve (Bourhis et al., 2015)'
_diffrn_ambient_temperature 100.(2)
_diffrn_detector_area_resol_mean 8.3333
_diffrn_measured_fraction_theta_full 0.983
_diffrn_measured_fraction_theta_max 0.983
_diffrn_measurement_device_type 'Bruker Kappa APEX II'
_diffrn_measurement_method 'phi and omega scan'
_diffrn_radiation_monochromator Graphite
_diffrn_radiation_type 'Mo K\a'
_diffrn_radiation_wavelength 0.71073
_diffrn_reflns_av_R_equivalents 0.0819
_diffrn_reflns_av_unetI/netI 0.0995
_diffrn_reflns_limit_h_max 11
_diffrn_reflns_limit_h_min -11
_diffrn_reflns_limit_k_max 18
_diffrn_reflns_limit_k_min -18
_diffrn_reflns_limit_l_max 20
_diffrn_reflns_limit_l_min -19
_diffrn_reflns_number 23875
_diffrn_reflns_theta_full 25.14
_diffrn_reflns_theta_max 25.14
_diffrn_reflns_theta_min 1.36
_diffrn_source 'Sealed tube'
_diffrn_source_type 'Fine Focus'
_exptl_absorpt_coefficient_mu 0.891
_exptl_absorpt_correction_T_max 0.75
_exptl_absorpt_correction_T_min 0.56
_exptl_absorpt_correction_type multi-scan
_exptl_absorpt_process_details 'SADABS V2014/5 (Bruker AXS Inc.)'
_exptl_crystal_colour violet
_exptl_crystal_density_diffrn 1.487
_exptl_crystal_density_method 'not measured'
_exptl_crystal_description 'rod shaped'
_exptl_crystal_F_000 1052
_exptl_crystal_size_max 0.20
_exptl_crystal_size_mid 0.18
_exptl_crystal_size_min 0.17
_refine_diff_density_max 1.175
_refine_diff_density_min -0.908
_refine_ls_extinction_method none
_refine_ls_goodness_of_fit_ref 1.067
_refine_ls_hydrogen_treatment constr
_refine_ls_matrix_type full
_refine_ls_number_parameters 589
_refine_ls_number_reflns 7966
_refine_ls_number_restraints 0
_refine_ls_restrained_S_all 1.067
_refine_ls_R_factor_all 0.1074
_refine_ls_R_factor_gt 0.0638
_refine_ls_shift/su_max 0.000
_refine_ls_shift/su_mean 0.000
_refine_ls_structure_factor_coef Fsqd
_refine_ls_weighting_details 'w=1/[\s^2^(Fo^2^)+(0.1080P)^2^+0.3105P] where P=(Fo^2^+2Fc^2^)/3'
_refine_ls_weighting_scheme calc
_refine_ls_wR_factor_gt 0.1797
_refine_ls_wR_factor_ref 0.2098
_reflns_number_gt 5018
_reflns_number_total 7966
_reflns_threshold_expression 'I > 2\s(I)'
_cod_data_source_file d0dt02153a2.cif
_cod_data_source_block 2
_cod_depositor_comments 'Adding full bibliography for 7705142--7705145.cif.'
_cod_original_cell_volume 2266.(7)
_cod_original_formula_sum 'C43 H48 Co2 N6 O11.50 S2'
_cod_database_code 7705143

loop_
_space_group_symop_operation_xyz
'x, y, z'
'-x, -y, -z'

loop_
_atom_site_type_symbol
_atom_site_label
_atom_site_fract_x
_atom_site_fract_y
_atom_site_fract_z
_atom_site_U_iso_or_equiv
_atom_site_adp_type
_atom_site_calc_flag
_atom_site_refinement_flags_adp
_atom_site_refinement_flags_occupancy
_atom_site_refinement_flags_posn
_atom_site_occupancy
_atom_site_disorder_assembly
_atom_site_disorder_group
Co Co1 -0.02804(8) 0.79533(6) 0.08062(5) 0.0269(2) Uani d . . . 1 . .
Co Co2 0.64784(8) 0.19311(6) 0.41825(5) 0.0304(3) Uani d . . . 1 . .
N N1 0.0302(4) 0.9495(3) 0.1262(3) 0.0245(11) Uani d . . . 1 . .
N N2 0.0879(4) 0.8570(3) 0.2162(3) 0.0209(10) Uani d . . . 1 . .
N N3 -0.0633(5) 0.6657(3) 0.0914(3) 0.0277(11) Uani d . . . 1 . .
N N4 0.5656(5) 0.0379(3) 0.3723(3) 0.0252(11) Uani d . . . 1 . .
N N5 0.7101(4) 0.1302(3) 0.2834(3) 0.0238(11) Uani d . . . 1 . .
N N6 0.7352(5) 0.3229(4) 0.4082(4) 0.0382(13) Uani d . . . 1 . .
O O1 0.8173(4) 0.7380(3) -0.0333(3) 0.0326(10) Uani d . . . 1 . .
O O2 0.1597(4) 0.7829(3) 0.0346(3) 0.0328(10) Uani d . . . 1 . .
O O3 0.1155(4) 0.7349(3) -0.1127(3) 0.0332(10) Uani d . . . 1 . .
O O4 0.7508(4) 0.8008(3) 0.0998(3) 0.0314(10) Uani d . . . 1 . .
O O5 0.8595(4) 0.2939(4) 0.6124(3) 0.0450(12) Uani d . . . 1 . .
O O6 1.5442(4) 0.2522(3) 0.5315(3) 0.0385(11) Uani d . . . 1 . .
O O7 0.8437(4) 0.1987(3) 0.4645(3) 0.0327(10) Uani d . . . 1 . .
O O8 1.4256(4) 0.1946(3) 0.3986(3) 0.0390(11) Uani d . . . 1 . .
O O11 0.592(2) 0.5932(14) 0.6400(13) 0.158(7) Uiso d . P . 0.5 . .
O O12 0.3875(6) 0.5929(6) 0.1429(4) 0.099(2) Uani d . . . 1 . .
H H12A 0.3804 0.6127 0.1961 0.149 Uiso calc U . R 1 . .
S S1 0.45263(14) 0.77826(11) 0.03842(9) 0.0243(4) Uani d . . . 1 . .
S S2 1.14501(14) 0.21404(11) 0.45952(10) 0.0256(4) Uani d . . . 1 . .
C C1 0.1909(5) 0.7540(4) -0.0447(4) 0.0239(13) Uani d . . . 1 . .
C C2 0.3342(5) 0.7391(4) -0.0549(4) 0.0237(13) Uani d . . . 1 . .
C C3 0.3900(5) 0.6985(4) -0.1317(4) 0.0271(13) Uani d . . . 1 . .
H H1 0.3407 0.6729 -0.1885 0.032 Uiso calc U . R 1 . .
C C4 0.5316(6) 0.6993(4) -0.1160(4) 0.0287(14) Uani d . . . 1 . .
H H2 0.5852 0.6743 -0.1611 0.034 Uiso calc U . R 1 . .
C C5 0.5796(5) 0.7416(4) -0.0262(4) 0.0261(13) Uani d . . . 1 . .
C C6 0.7227(6) 0.7610(4) 0.0168(4) 0.0263(13) Uani d . . . 1 . .
C C7 -0.0248(6) 0.9982(5) 0.0944(4) 0.0307(14) Uani d . . . 1 . .
H H3 -0.1039 0.9623 0.0504 0.037 Uiso calc U . R 1 . .
C C8 0.0295(6) 1.0989(5) 0.1233(4) 0.0342(15) Uani d . . . 1 . .
H H4 -0.0113 1.1297 0.0989 0.041 Uiso calc U . R 1 . .
C C9 0.1466(6) 1.1528(5) 0.1897(4) 0.0329(15) Uani d . . . 1 . .
H H5 0.1863 1.2206 0.2106 0.039 Uiso calc U . R 1 . .
C C10 0.2030(6) 1.1037(4) 0.2241(4) 0.0305(14) Uani d . . . 1 . .
H H6 0.2803 1.1385 0.2695 0.037 Uiso calc U . R 1 . .
C C11 0.1436(5) 1.0023(4) 0.1907(4) 0.0220(12) Uani d . . . 1 . .
C C12 0.2036(5) 0.9422(4) 0.2233(4) 0.0223(12) Uani d . . . 1 . .
H H7 0.2743 0.9187 0.1873 0.027 Uiso calc U . R 1 . .
H H8 0.2487 0.9841 0.2851 0.027 Uiso calc U . R 1 . .
C C13 -0.0047(5) 0.8869(4) 0.2867(4) 0.0222(12) Uani d . . . 1 . .
H H9 -0.0802 0.8279 0.2763 0.027 Uiso calc U . R 1 . .
H H10 -0.0483 0.931 0.279 0.027 Uiso calc U . R 1 . .
C C14 0.0655(5) 0.9384(4) 0.3846(3) 0.0221(12) Uani d . . . 1 . .
H H11 0.1019 0.8927 0.3949 0.027 Uiso calc U . R 1 . .
H H12 0.1452 0.9952 0.3951 0.027 Uiso calc U . R 1 . .
C C15 -0.0361(5) 0.9730(4) 0.4514(3) 0.0217(12) Uani d . . . 1 . .
H H13 -0.1142 0.9159 0.4423 0.026 Uiso calc U . R 1 . .
H H14 -0.0747 1.017 0.44 0.026 Uiso calc U . R 1 . .
C C16 0.1380(5) 0.7740(4) 0.2119(4) 0.0249(13) Uani d . . . 1 . .
H H16 0.1587 0.7841 0.272 0.03 Uiso calc U . R 1 . .
H H15 0.2246 0.7744 0.1854 0.03 Uiso calc U . R 1 . .
C C17 0.0271(5) 0.6746(4) 0.1569(4) 0.0264(13) Uani d . . . 1 . .
C C18 0.0224(6) 0.5929(4) 0.1698(4) 0.0314(14) Uani d . . . 1 . .
H H17 0.0841 0.5998 0.2153 0.038 Uiso calc U . R 1 . .
O O9 0.6726(7) 0.4187(5) 0.7054(4) 0.0830(19) Uani d . . G 1 . .
H H9A 0.6591 0.3701 0.653 0.124 Uiso d U . G 1 . .
H H9B 0.7393 0.4676 0.7093 0.124 Uiso d U . G 1 . .
C C19 -0.0748(7) 0.5020(5) 0.1143(4) 0.0418(17) Uani d . . . 1 . .
H H18 -0.0779 0.4469 0.1214 0.05 Uiso calc U . R 1 . .
C C20 -0.1673(7) 0.4934(5) 0.0481(4) 0.0401(16) Uani d . . . 1 . .
H H19 -0.2346 0.4331 0.0107 0.048 Uiso calc U . R 1 . .
C C21 -0.1574(6) 0.5754(4) 0.0390(4) 0.0319(15) Uani d . . . 1 . .
H H20 -0.2193 0.5691 -0.0062 0.038 Uiso calc U . R 1 . .
C C22 0.9087(6) 0.2510(4) 0.5436(4) 0.0259(13) Uani d . . . 1 . .
C C23 1.0645(5) 0.2622(4) 0.5530(4) 0.0224(12) Uani d . . . 1 . .
C C24 1.1611(6) 0.3089(4) 0.6297(4) 0.0303(14) Uani d . . . 1 . .
H H21 1.1379 0.3404 0.6868 0.036 Uiso calc U . R 1 . .
C C25 1.2978(6) 0.3043(5) 0.6133(4) 0.0313(14) Uani d . . . 1 . .
H H22 1.3742 0.3319 0.6585 0.038 Uiso calc U . R 1 . .
C C26 1.3076(6) 0.2555(4) 0.5251(4) 0.0261(13) Uani d . . . 1 . .
C C27 1.4321(6) 0.2323(4) 0.4822(4) 0.0285(14) Uani d . . . 1 . .
C C28 0.4663(6) -0.0072(4) 0.4053(4) 0.0285(14) Uani d . . . 1 . .
H H23 0.4189 0.0302 0.4484 0.034 Uiso calc U . R 1 . .
C C29 0.4319(6) -0.1081(5) 0.3770(4) 0.0351(15) Uani d . . . 1 . .
H H24 0.3644 -0.1374 0.4022 0.042 Uiso calc U . R 1 . .
C C30 0.4987(6) -0.1646(5) 0.3112(4) 0.0331(15) Uani d . . . 1 . .
H H25 0.4779 -0.2323 0.2918 0.04 Uiso calc U . R 1 . .
C C31 0.5979(6) -0.1180(4) 0.2747(4) 0.0263(13) Uani d . . . 1 . .
H H26 0.642 -0.1546 0.2286 0.032 Uiso calc U . R 1 . .
C C32 0.6300(5) -0.0173(4) 0.3075(4) 0.0217(13) Uani d . . . 1 . .
C C33 0.7433(6) 0.0401(4) 0.2737(4) 0.0245(13) Uani d . . . 1 . .
H H28 0.8352 0.0596 0.3078 0.029 Uiso calc U . R 1 . .
H H27 0.7472 -0.0023 0.2113 0.029 Uiso calc U . R 1 . .
C C34 0.5911(5) 0.1040(4) 0.2129(4) 0.0235(13) Uani d . . . 1 . .
H H30 0.569 0.1642 0.2249 0.028 Uiso calc U . R 1 . .
H H29 0.5081 0.0598 0.2192 0.028 Uiso calc U . R 1 . .
C C35 0.6174(5) 0.0549(4) 0.1157(3) 0.0240(13) Uani d . . . 1 . .
H H31 0.6442 -0.0038 0.1036 0.029 Uiso calc U . R 1 . .
H H32 0.6958 0.1004 0.1073 0.029 Uiso calc U . R 1 . .
C C36 0.4867(5) 0.0251(4) 0.0486(3) 0.0232(12) Uani d . . . 1 . .
H H33 0.4079 -0.0198 0.0574 0.028 Uiso calc U . R 1 . .
H H34 0.4607 0.0839 0.0601 0.028 Uiso calc U . R 1 . .
C C37 0.8345(5) 0.2093(4) 0.2886(4) 0.0254(13) Uani d . . . 1 . .
H H36 0.8456 0.2001 0.2287 0.03 Uiso calc U . R 1 . .
H H35 0.9186 0.2038 0.3128 0.03 Uiso calc U . R 1 . .
C C38 0.8220(6) 0.3124(4) 0.3466(4) 0.0296(14) Uani d . . . 1 . .
C C39 0.9045(7) 0.3922(5) 0.3390(5) 0.0419(17) Uani d . . . 1 . .
H H37 0.9657 0.3832 0.2965 0.05 Uiso calc U . R 1 . .
C C40 0.8956(8) 0.4864(6) 0.3953(6) 0.063(2) Uani d . . . 1 . .
H H38 0.9496 0.5409 0.3902 0.076 Uiso calc U . R 1 . .
C C41 0.8067(9) 0.4978(5) 0.4581(6) 0.063(2) Uani d . . . 1 . .
H H39 0.7997 0.5603 0.497 0.076 Uiso calc U . R 1 . .
C C42 0.7282(8) 0.4155(5) 0.4627(5) 0.055(2) Uani d . . . 1 . .
H H40 0.6671 0.4234 0.5053 0.066 Uiso calc U . R 1 . .
C C43 0.5255(9) 0.5836(7) 0.1286(6) 0.089(3) Uani d . . . 1 . .
H H43 0.5941 0.6387 0.1768 0.133 Uiso calc U . R 1 . .
H H44 0.5457 0.5829 0.0731 0.133 Uiso calc U . R 1 . .
H H42 0.5296 0.5228 0.1262 0.133 Uiso calc U . R 1 . .
O O10 0.1538(7) 0.3889(6) 0.2042(5) 0.112(3) Uani d . . G 1 . .
H H10B 0.1925 0.3981 0.2533 0.167 Uiso d U . G 1 . .
H H10A 0.2228 0.4046 0.1788 0.167 Uiso d U . G 1 . .

loop_
_atom_site_aniso_label
_atom_site_aniso_U_11
_atom_site_aniso_U_22
_atom_site_aniso_U_33
_atom_site_aniso_U_12
_atom_site_aniso_U_13
_atom_site_aniso_U_23
Co1 0.0155(4) 0.0370(5) 0.0280(5) 0.0085(3) 0.0008(3) 0.0149(4)
Co2 0.0215(4) 0.0363(5) 0.0312(5) 0.0096(4) 0.0007(3) 0.0139(4)
N1 0.016(2) 0.038(3) 0.024(3) 0.011(2) 0.005(2) 0.018(2)
N2 0.013(2) 0.024(2) 0.026(3) 0.0056(19) 0.0009(19) 0.012(2)
N3 0.020(2) 0.032(3) 0.026(3) 0.008(2) -0.004(2) 0.010(2)
N4 0.018(2) 0.034(3) 0.030(3) 0.010(2) 0.000(2) 0.018(2)
N5 0.016(2) 0.026(3) 0.029(3) 0.004(2) -0.001(2) 0.014(2)
N6 0.035(3) 0.028(3) 0.046(3) 0.010(2) 0.004(3) 0.013(3)
O1 0.0156(19) 0.048(3) 0.032(2) 0.0102(19) -0.0021(18) 0.017(2)
O2 0.0142(19) 0.051(3) 0.033(3) 0.0121(19) 0.0026(18) 0.019(2)
O3 0.018(2) 0.052(3) 0.036(2) 0.0116(19) -0.0030(18) 0.025(2)
O4 0.018(2) 0.042(3) 0.028(2) 0.0113(18) -0.0017(17) 0.011(2)
O5 0.023(2) 0.066(3) 0.032(3) 0.012(2) 0.006(2) 0.013(2)
O6 0.026(2) 0.057(3) 0.033(2) 0.019(2) 0.0034(19) 0.019(2)
O7 0.020(2) 0.044(3) 0.028(2) 0.0134(19) -0.0022(18) 0.011(2)
O8 0.023(2) 0.052(3) 0.034(3) 0.013(2) -0.0011(19) 0.013(2)
O12 0.058(4) 0.108(6) 0.086(5) 0.000(4) 0.004(4) 0.022(5)
S1 0.0141(6) 0.0313(8) 0.0258(8) 0.0068(6) -0.0015(6) 0.0123(7)
S2 0.0181(7) 0.0299(8) 0.0260(8) 0.0074(6) 0.0026(6) 0.0110(7)
C1 0.014(3) 0.024(3) 0.039(4) 0.005(2) 0.001(3) 0.020(3)
C2 0.014(3) 0.027(3) 0.033(3) 0.005(2) 0.000(2) 0.017(3)
C3 0.015(3) 0.036(3) 0.029(3) 0.003(3) -0.002(2) 0.016(3)
C4 0.019(3) 0.039(4) 0.030(3) 0.012(3) 0.009(3) 0.016(3)
C5 0.011(3) 0.028(3) 0.039(4) 0.004(2) -0.003(2) 0.017(3)
C6 0.015(3) 0.028(3) 0.035(4) 0.007(2) 0.002(3) 0.014(3)
C7 0.022(3) 0.044(4) 0.030(4) 0.015(3) 0.003(3) 0.019(3)
C8 0.037(4) 0.048(4) 0.038(4) 0.024(3) 0.016(3) 0.030(3)
C9 0.031(3) 0.030(3) 0.040(4) 0.010(3) 0.012(3) 0.018(3)
C10 0.019(3) 0.034(4) 0.034(4) 0.005(3) 0.002(3) 0.014(3)
C11 0.017(3) 0.035(3) 0.021(3) 0.012(2) 0.009(2) 0.016(3)
C12 0.016(3) 0.032(3) 0.021(3) 0.007(2) 0.000(2) 0.014(3)
C13 0.016(3) 0.022(3) 0.029(3) 0.008(2) 0.003(2) 0.012(3)
C14 0.016(3) 0.026(3) 0.026(3) 0.009(2) 0.000(2) 0.012(3)
C15 0.016(3) 0.024(3) 0.025(3) 0.007(2) 0.002(2) 0.011(3)
C16 0.017(3) 0.032(3) 0.026(3) 0.011(2) -0.001(2) 0.012(3)
C17 0.015(3) 0.032(3) 0.030(3) 0.008(2) 0.009(2) 0.012(3)
C18 0.030(3) 0.035(4) 0.032(4) 0.014(3) 0.001(3) 0.016(3)
O9 0.071(4) 0.072(4) 0.065(4) -0.003(3) -0.015(3) 0.013(3)
C19 0.047(4) 0.028(4) 0.046(4) 0.010(3) 0.001(3) 0.015(3)
C20 0.038(4) 0.029(4) 0.038(4) 0.001(3) -0.004(3) 0.008(3)
C21 0.023(3) 0.035(4) 0.031(4) 0.007(3) -0.004(3) 0.012(3)
C22 0.023(3) 0.028(3) 0.035(4) 0.008(3) 0.006(3) 0.021(3)
C23 0.021(3) 0.024(3) 0.024(3) 0.008(2) 0.005(2) 0.012(3)
C24 0.025(3) 0.041(4) 0.026(3) 0.012(3) 0.005(3) 0.015(3)
C25 0.023(3) 0.042(4) 0.025(3) 0.011(3) 0.001(3) 0.012(3)
C26 0.019(3) 0.028(3) 0.032(4) 0.004(2) 0.000(2) 0.017(3)
C27 0.018(3) 0.032(3) 0.035(4) 0.006(3) -0.002(3) 0.016(3)
C28 0.023(3) 0.042(4) 0.026(3) 0.012(3) 0.002(3) 0.019(3)
C29 0.026(3) 0.044(4) 0.036(4) 0.001(3) -0.004(3) 0.025(3)
C30 0.028(3) 0.032(4) 0.037(4) 0.001(3) -0.005(3) 0.019(3)
C31 0.020(3) 0.034(3) 0.023(3) 0.008(3) -0.002(2) 0.011(3)
C32 0.008(2) 0.034(3) 0.028(3) 0.006(2) -0.004(2) 0.020(3)
C33 0.019(3) 0.029(3) 0.023(3) 0.009(2) -0.001(2) 0.009(3)
C34 0.019(3) 0.028(3) 0.027(3) 0.008(2) 0.004(2) 0.016(3)
C35 0.018(3) 0.031(3) 0.024(3) 0.007(2) 0.001(2) 0.014(3)
C36 0.016(3) 0.027(3) 0.024(3) 0.003(2) -0.004(2) 0.012(3)
C37 0.014(3) 0.028(3) 0.026(3) 0.003(2) -0.002(2) 0.008(3)
C38 0.023(3) 0.032(3) 0.034(4) 0.002(3) -0.002(3) 0.019(3)
C39 0.042(4) 0.038(4) 0.046(4) 0.009(3) 0.011(3) 0.023(4)
C40 0.052(5) 0.040(5) 0.090(7) -0.004(4) 0.006(5) 0.035(5)
C41 0.071(6) 0.025(4) 0.081(6) 0.015(4) 0.021(5) 0.016(4)
C42 0.065(5) 0.034(4) 0.064(5) 0.021(4) 0.026(4) 0.018(4)
C43 0.068(6) 0.104(8) 0.071(6) 0.025(6) 0.017(5) 0.023(6)
O10 0.091(5) 0.076(5) 0.102(6) 0.005(4) 0.042(4) -0.001(5)

loop_
_atom_type_symbol
_atom_type_description
_atom_type_scat_dispersion_real
_atom_type_scat_dispersion_imag
_atom_type_scat_source
C C 0.0033 0.0016 'International Tables Vol C Tables 4.2.6.8 and 6.1.1.4'
H H 0.0000 0.0000 'International Tables Vol C Tables 4.2.6.8 and 6.1.1.4'
Co Co 0.3494 0.9721 'International Tables Vol C Tables 4.2.6.8 and 6.1.1.4'
N N 0.0061 0.0033 'International Tables Vol C Tables 4.2.6.8 and 6.1.1.4'
O O 0.0106 0.0060 'International Tables Vol C Tables 4.2.6.8 and 6.1.1.4'
S S 0.1246 0.1234 'International Tables Vol C Tables 4.2.6.8 and 6.1.1.4'

loop_
_geom_angle_atom_site_label_1
_geom_angle_atom_site_label_2
_geom_angle_atom_site_label_3
_geom_angle_site_symmetry_1
_geom_angle_site_symmetry_3
_geom_angle
_geom_angle_publ_flag
O2 Co1 N3 . . 91.27(18) ?
O2 Co1 N1 . . 93.60(17) ?
N3 Co1 N1 . . 156.51(19) ?
O2 Co1 O1 . 1_455 107.1(2) ?
N3 Co1 O1 . 1_455 97.97(18) ?
N1 Co1 O1 . 1_455 102.52(17) ?
O2 Co1 N2 . . 86.69(19) ?
N3 Co1 N2 . . 79.90(18) ?
N1 Co1 N2 . . 77.46(16) ?
O1 Co1 N2 1_455 . 166.18(16) ?
O2 Co1 O4 . 1_455 167.23(16) ?
N3 Co1 O4 . 1_455 93.19(17) ?
N1 Co1 O4 . 1_455 87.05(16) ?
O1 Co1 O4 1_455 1_455 60.46(17) ?
N2 Co1 O4 . 1_455 105.88(18) ?
O2 Co1 C6 . 1_455 137.7(2) ?
N3 Co1 C6 . 1_455 96.59(18) ?
N1 Co1 C6 . 1_455 95.19(18) ?
O1 Co1 C6 1_455 1_455 30.73(17) ?
N2 Co1 C6 . 1_455 135.59(18) ?
O4 Co1 C6 1_455 1_455 29.73(18) ?
O7 Co2 N6 . . 91.3(2) ?
O7 Co2 N4 . . 92.41(18) ?
N6 Co2 N4 . . 156.6(2) ?
O7 Co2 O6 . 1_455 107.18(19) ?
N6 Co2 O6 . 1_455 98.7(2) ?
N4 Co2 O6 . 1_455 102.20(19) ?
O7 Co2 N5 . . 86.43(19) ?
N6 Co2 N5 . . 79.6(2) ?
N4 Co2 N5 . . 77.66(18) ?
O6 Co2 N5 1_455 . 166.35(15) ?
O7 Co2 O8 . 1_455 167.33(17) ?
N6 Co2 O8 . 1_455 93.33(19) ?
N4 Co2 O8 . 1_455 87.97(18) ?
O6 Co2 O8 1_455 1_455 60.46(18) ?
N5 Co2 O8 . 1_455 105.99(18) ?
O7 Co2 C27 . 1_455 137.4(2) ?
N6 Co2 C27 . 1_455 97.6(2) ?
N4 Co2 C27 . 1_455 95.2(2) ?
O6 Co2 C27 1_455 1_455 30.33(17) ?
N5 Co2 C27 . 1_455 136.13(18) ?
O8 Co2 C27 1_455 1_455 30.14(18) ?
C7 N1 C11 . . 117.7(5) ?
C7 N1 Co1 . . 128.0(4) ?
C11 N1 Co1 . . 114.1(3) ?
C12 N2 C13 . . 112.6(4) ?
C12 N2 C16 . . 113.4(4) ?
C13 N2 C16 . . 111.6(4) ?
C12 N2 Co1 . . 102.7(3) ?
C13 N2 Co1 . . 111.9(3) ?
C16 N2 Co1 . . 103.9(3) ?
C21 N3 C17 . . 117.7(5) ?
C21 N3 Co1 . . 128.3(4) ?
C17 N3 Co1 . . 113.8(4) ?
C28 N4 C32 . . 118.7(5) ?
C28 N4 Co2 . . 126.7(4) ?
C32 N4 Co2 . . 114.4(4) ?
C37 N5 C33 . . 114.0(4) ?
C37 N5 C34 . . 112.2(4) ?
C33 N5 C34 . . 111.5(4) ?
C37 N5 Co2 . . 104.0(3) ?
C33 N5 Co2 . . 103.5(3) ?
C34 N5 Co2 . . 111.0(3) ?
C38 N6 C42 . . 117.8(6) ?
C38 N6 Co2 . . 113.5(4) ?
C42 N6 Co2 . . 128.1(5) ?
C6 O1 Co1 . 1_655 91.1(4) ?
C1 O2 Co1 . . 130.3(3) ?
C6 O4 Co1 . 1_655 87.3(3) ?
C27 O6 Co2 . 1_655 91.5(4) ?
C22 O7 Co2 . . 127.1(4) ?
C27 O8 Co2 . 1_655 86.7(3) ?
C5 S1 C2 . . 91.5(3) ?
C23 S2 C26 . . 91.5(3) ?
O3 C1 O2 . . 127.5(5) ?
O3 C1 C2 . . 117.7(5) ?
O2 C1 C2 . . 114.8(5) ?
C3 C2 C1 . . 128.2(5) ?
C3 C2 S1 . . 111.8(4) ?
C1 C2 S1 . . 120.1(4) ?
C2 C3 C4 . . 112.9(5) ?
C5 C4 C3 . . 111.9(5) ?
C4 C5 C6 . . 128.0(5) ?
C4 C5 S1 . . 111.9(4) ?
C6 C5 S1 . . 120.0(5) ?
O4 C6 O1 . . 121.1(5) ?
O4 C6 C5 . . 120.6(5) ?
O1 C6 C5 . . 118.3(5) ?
O4 C6 Co1 . 1_655 63.0(3) ?
O1 C6 Co1 . 1_655 58.1(3) ?
C5 C6 Co1 . 1_655 175.9(5) ?
N1 C7 C8 . . 123.7(5) ?
C7 C8 C9 . . 118.2(5) ?
C10 C9 C8 . . 118.7(6) ?
C9 C10 C11 . . 119.6(5) ?
N1 C11 C10 . . 122.1(5) ?
N1 C11 C12 . . 115.4(5) ?
C10 C11 C12 . . 122.5(5) ?
N2 C12 C11 . . 109.6(4) ?
N2 C13 C14 . . 117.2(4) ?
C15 C14 C13 . . 112.9(4) ?
C14 C15 C15 . 2_576 112.5(5) ?
N2 C16 C17 . . 111.0(4) ?
N3 C17 C18 . . 121.0(5) ?
N3 C17 C16 . . 117.7(5) ?
C18 C17 C16 . . 121.3(5) ?
C19 C18 C17 . . 119.3(6) ?
C18 C19 C20 . . 119.6(6) ?
C21 C20 C19 . . 118.3(6) ?
N3 C21 C20 . . 124.1(6) ?
O5 C22 O7 . . 127.5(5) ?
O5 C22 C23 . . 117.5(5) ?
O7 C22 C23 . . 115.0(5) ?
C24 C23 C22 . . 128.8(5) ?
C24 C23 S2 . . 110.7(4) ?
C22 C23 S2 . . 120.5(4) ?
C23 C24 C25 . . 113.4(5) ?
C26 C25 C24 . . 113.2(5) ?
C25 C26 C27 . . 128.9(5) ?
C25 C26 S2 . . 111.2(4) ?
C27 C26 S2 . . 119.9(4) ?
O8 C27 O6 . . 121.3(6) ?
O8 C27 C26 . . 120.1(5) ?
O6 C27 C26 . . 118.6(6) ?
O8 C27 Co2 . 1_655 63.1(3) ?
O6 C27 Co2 . 1_655 58.2(3) ?
C26 C27 Co2 . 1_655 176.5(4) ?
N4 C28 C29 . . 121.9(6) ?
C30 C29 C28 . . 119.5(6) ?
C29 C30 C31 . . 118.4(6) ?
C32 C31 C30 . . 119.2(6) ?
N4 C32 C31 . . 122.3(5) ?
N4 C32 C33 . . 115.5(5) ?
C31 C32 C33 . . 122.2(5) ?
N5 C33 C32 . . 110.4(4) ?
N5 C34 C35 . . 116.5(4) ?
C34 C35 C36 . . 112.6(5) ?
C36 C36 C35 2_655 . 112.3(6) ?
N5 C37 C38 . . 112.5(5) ?
N6 C38 C39 . . 121.9(6) ?
N6 C38 C37 . . 117.6(5) ?
C39 C38 C37 . . 120.4(6) ?
C38 C39 C40 . . 119.5(7) ?
C41 C40 C39 . . 119.1(7) ?
C40 C41 C42 . . 118.6(7) ?
N6 C42 C41 . . 123.1(7) ?

loop_
_geom_bond_atom_site_label_1
_geom_bond_atom_site_label_2
_geom_bond_site_symmetry_2
_geom_bond_distance
_geom_bond_publ_flag
Co1 O2 . 2.044(5) ?
Co1 N3 . 2.087(6) ?
Co1 N1 . 2.108(6) ?
Co1 O1 1_455 2.130(5) ?
Co1 N2 . 2.211(6) ?
Co1 O4 1_455 2.237(5) ?
Co1 C6 1_455 2.508(7) ?
Co2 O7 . 2.055(5) ?
Co2 N6 . 2.096(6) ?
Co2 N4 . 2.125(6) ?
Co2 O6 1_455 2.125(5) ?
Co2 N5 . 2.208(6) ?
Co2 O8 1_455 2.235(5) ?
Co2 C27 1_455 2.501(7) ?
N1 C7 . 1.340(7) ?
N1 C11 . 1.346(7) ?
N2 C12 . 1.476(7) ?
N2 C13 . 1.491(7) ?
N2 C16 . 1.503(7) ?
N3 C21 . 1.353(7) ?
N3 C17 . 1.356(7) ?
N4 C28 . 1.337(7) ?
N4 C32 . 1.345(7) ?
N5 C37 . 1.473(7) ?
N5 C33 . 1.492(7) ?
N5 C34 . 1.505(7) ?
N6 C38 . 1.336(8) ?
N6 C42 . 1.358(8) ?
O1 C6 . 1.282(7) ?
O1 Co1 1_655 2.130(5) ?
O2 C1 . 1.278(7) ?
O3 C1 . 1.239(7) ?
O4 C6 . 1.245(7) ?
O4 Co1 1_655 2.237(5) ?
O5 C22 . 1.234(7) ?
O6 C27 . 1.263(7) ?
O6 Co2 1_655 2.125(5) ?
O7 C22 . 1.263(7) ?
O8 C27 . 1.258(7) ?
O8 Co2 1_655 2.235(5) ?
O12 C43 . 1.424(10) ?
S1 C5 . 1.717(6) ?
S1 C2 . 1.723(6) ?
S2 C23 . 1.723(6) ?
S2 C26 . 1.736(6) ?
C1 C2 . 1.500(8) ?
C2 C3 . 1.360(8) ?
C3 C4 . 1.423(8) ?
C4 C5 . 1.374(8) ?
C5 C6 . 1.480(7) ?
C6 Co1 1_655 2.508(7) ?
C7 C8 . 1.382(9) ?
C8 C9 . 1.387(8) ?
C9 C10 . 1.383(8) ?
C10 C11 . 1.385(8) ?
C11 C12 . 1.535(7) ?
C13 C14 . 1.537(7) ?
C14 C15 . 1.529(7) ?
C15 C15 2_576 1.530(10) ?
C16 C17 . 1.513(8) ?
C17 C18 . 1.401(8) ?
C18 C19 . 1.381(8) ?
C19 C20 . 1.381(9) ?
C20 C21 . 1.359(9) ?
C22 C23 . 1.505(8) ?
C23 C24 . 1.374(8) ?
C24 C25 . 1.398(8) ?
C25 C26 . 1.356(8) ?
C26 C27 . 1.481(8) ?
C27 Co2 1_655 2.501(7) ?
C28 C29 . 1.386(9) ?
C29 C30 . 1.379(9) ?
C30 C31 . 1.390(8) ?
C31 C32 . 1.374(8) ?
C32 C33 . 1.533(8) ?
C34 C35 . 1.528(8) ?
C35 C36 . 1.539(7) ?
C36 C36 2_655 1.530(11) ?
C37 C38 . 1.520(8) ?
C38 C39 . 1.373(9) ?
C39 C40 . 1.388(10) ?
C40 C41 . 1.365(11) ?
C41 C42 . 1.367(11) ?
